data_2103482
loop_
_publ_author_name
'Vithana, Champika'
'Uekusa, Hidehiro'
'Sekine, Akiko'
'Ohashi, Yuji'

_publ_section_title
;
 Modified photoreactivity due to mixed crystal~formation. II. Enhanced
 reactivity upon conformational mimicry and cavity enlargement
;
_journal_issue 6
_journal_name_full 'Acta Crystallographica Section B'
_journal_page_first 986
_journal_page_last 997
_journal_paper_doi 10.1107/S0108768102019663
_journal_volume 58
_journal_year 2002
_chemical_formula_moiety 'C18 H26.712 Co N6 O4'
_chemical_formula_sum 'C18 H26.712 Co N6 O4'
_chemical_formula_weight 450.08
_chemical_name_systematic
;
(2-cyanopropyl)(3-methylpyridine) cobaloxime
;
_space_group_IT_number 14
_symmetry_cell_setting monoclinic
_symmetry_space_group_name_Hall '-P 2yn'
_symmetry_space_group_name_H-M 'P 1 21/n 1'
_atom_sites_solution_hydrogens geom
_atom_sites_solution_primary direct
_atom_sites_solution_secondary difmap
_audit_creation_method SHELXL-97
_cell_angle_alpha 90.00
_cell_angle_beta 98.42
_cell_angle_gamma 90.00
_cell_formula_units_Z 4
_cell_length_a 15.55250(10)
_cell_length_b 7.57110(10)
_cell_length_c 18.15780(10)
_cell_measurement_temperature 293(2)
_cell_volume 2115.03(3)
_computing_cell_refinement 'SAINT (Siemens,1995)'
_computing_data_collection 'SMART ( Siemens, 1995)'
_computing_data_reduction 'SAINT (Siemens,1995)'
_computing_molecular_graphics 'ORTEP-III(Burnet & Johnson, 1996)'
_computing_structure_refinement 'SHELXL-97 (Sheldrick, 1997)'
_computing_structure_solution 'SIR-92 (Altomare et al., 1994)'
_diffrn_ambient_temperature 293(2)
_diffrn_measured_fraction_theta_full 0.992
_diffrn_measured_fraction_theta_max 0.992
_diffrn_measurement_device_type 'SMART CCD'
_diffrn_measurement_method Omega
_diffrn_radiation_monochromator graphite
_diffrn_radiation_source 'fine-focus sealed tube'
_diffrn_radiation_type MoK\a
_diffrn_radiation_wavelength 0.71069
_diffrn_reflns_av_R_equivalents 0.0338
_diffrn_reflns_av_sigmaI/netI 0.0381
_diffrn_reflns_limit_h_max 20
_diffrn_reflns_limit_h_min -18
_diffrn_reflns_limit_k_max 9
_diffrn_reflns_limit_k_min -9
_diffrn_reflns_limit_l_max 14
_diffrn_reflns_limit_l_min -23
_diffrn_reflns_number 14434
_diffrn_reflns_theta_full 27.45
_diffrn_reflns_theta_max 27.45
_diffrn_reflns_theta_min 1.61
_exptl_absorpt_coefficient_mu 0.848
_exptl_absorpt_correction_T_max 1.000000
_exptl_absorpt_correction_T_min 0.709362
_exptl_absorpt_correction_type multi-scan
_exptl_absorpt_process_details 'SADABS( (Sheldrick, 1996)'
_exptl_crystal_colour orange
_exptl_crystal_density_diffrn 1.41
_exptl_crystal_density_method 'not measured'
_exptl_crystal_description plates
_exptl_crystal_F_000 936
_exptl_crystal_size_max 0.5
_exptl_crystal_size_mid 0.35
_exptl_crystal_size_min 0.05
_refine_diff_density_max 0.463
_refine_diff_density_min -0.425
_refine_ls_extinction_method none
_refine_ls_goodness_of_fit_ref 1.063
_refine_ls_hydrogen_treatment mixed
_refine_ls_matrix_type full
_refine_ls_number_parameters 281
_refine_ls_number_reflns 4814
_refine_ls_number_restraints 1
_refine_ls_restrained_S_all 1.063
_refine_ls_R_factor_all 0.0462
_refine_ls_R_factor_gt 0.0374
_refine_ls_shift/su_max 0.001
_refine_ls_shift/su_mean 0.000
_refine_ls_structure_factor_coef Fsqd
_refine_ls_weighting_details 'calc w=1/[\s^2^(Fo^2^)+(0.0534P)^2^+0.6740P] where P=(Fo^2^+2Fc^2^)/3'
_refine_ls_weighting_scheme calc
_refine_ls_wR_factor_gt 0.0948
_refine_ls_wR_factor_ref 0.0997
_reflns_number_gt 4163
_reflns_number_total 4814
_reflns_threshold_expression >2sigma(I)
_cod_data_source_file de0020.cif
_cod_data_source_block 2cp3mpy
_cod_depositor_comments
;
The following automatic conversions were performed:
'_symmetry_cell_setting' value 'Monoclinic' changed to 'monoclinic'
according to '/home/saulius/struct/CIF-dictionaries/cif_core.dic'
dictionary named 'cif_core.dic' version 2.4.1 from
2010-06-29.

'_exptl_absorpt_correction_type' value 'Multi-scan' changed
to 'multi-scan' according to
'/home/saulius/struct/CIF-dictionaries/cif_core.dic' dictionary named
'cif_core.dic' version 2.4.1 from 2010-06-29.

Automatic conversion script
Id: cif_fix_enum 1527 2010-12-29 10:47:43Z saulius 

The following automatic conversions were performed:

'_symmetry_cell_setting' value 'Monoclinic' changed to 'monoclinic'
according to /home/saulius/struct/CIF-dictionaries/cif_core.dic
dictionary named 'cif_core.dic' version 2.4.1 from
2010-06-29.

'_exptl_absorpt_correction_type' value 'Multi-scan'
changed to 'multi-scan' according to
/home/saulius/struct/CIF-dictionaries/cif_core.dic dictionary named
'cif_core.dic' version 2.4.1 from 2010-06-29.

Automatic conversion script
Id: cif_fix_values 1715 2011-07-08 13:25:40Z adriana 
;
_cod_original_cell_volume 2115.01(3)
_cod_original_sg_symbol_H-M P21/n
_cod_database_code 2103482
_cod_database_fobs_code 2103482

loop_
_symmetry_equiv_pos_as_xyz
'x, y, z'
'-x+1/2, y+1/2, -z+1/2'
'-x, -y, -z'
'x-1/2, -y-1/2, z-1/2'

loop_
_atom_site_label
_atom_site_fract_x
_atom_site_fract_y
_atom_site_fract_z
_atom_site_U_iso_or_equiv
_atom_site_adp_type
_atom_site_calc_flag
_atom_site_refinement_flags
_atom_site_occupancy
_atom_site_disorder_assembly
_atom_site_disorder_group
_atom_site_type_symbol
Co 0.498962(15) 0.22389(3) 0.742033(13) 0.02077(9) Uani d . 1 A . Co
O1 0.49476(10) -0.12723(17) 0.79915(8) 0.0346(3) Uani d . 1 . . O
H1 0.5550(17) -0.104(3) 0.7769(13) 0.042 Uiso d . 1 . . H
O2 0.37644(10) 0.50167(18) 0.74680(9) 0.0353(3) Uani d . 1 . . O
O3 0.62477(10) -0.05286(17) 0.74020(8) 0.0331(3) Uani d . 1 . . O
O4 0.50621(11) 0.57613(17) 0.68554(9) 0.0370(4) Uani d . 1 . . O
H4 0.4482(18) 0.558(3) 0.7099(14) 0.044 Uiso d . 1 . . H
N1 0.45386(11) 0.0308(2) 0.78947(8) 0.0253(3) Uani d . 1 . . N
N2 0.39629(10) 0.3326(2) 0.76396(9) 0.0258(3) Uani d . 1 . . N
N3 0.60224(10) 0.1159(2) 0.72036(9) 0.0254(3) Uani d . 1 . . N
N4 0.54573(11) 0.41549(19) 0.69486(9) 0.0259(3) Uani d . 1 . . N
N5 0.56365(10) 0.3097(2) 0.84498(8) 0.0257(3) Uani d . 1 . . N
N6 0.3556(2) -0.1865(4) 0.51300(15) 0.0756(8) Uani d . 1 A . N
C1 0.38167(13) 0.0576(3) 0.81565(10) 0.0289(4) Uani d . 1 . . C
C2 0.34767(13) 0.2368(3) 0.80121(11) 0.0284(4) Uani d . 1 . . C
C3 0.65426(13) 0.2122(3) 0.68700(10) 0.0277(4) Uani d . 1 . . C
C4 0.61963(13) 0.3916(3) 0.67117(10) 0.0288(4) Uani d . 1 . . C
C5 0.33867(17) -0.0798(3) 0.85758(13) 0.0445(6) Uani d . 1 . . C
H5A 0.3560 -0.1953 0.8436 0.067 Uiso calc R 1 . . H
H5B 0.2767 -0.0685 0.8459 0.067 Uiso calc R 1 . . H
H5C 0.3559 -0.0633 0.9101 0.067 Uiso calc R 1 . . H
C6 0.26726(14) 0.3047(3) 0.82804(13) 0.0399(5) Uani d . 1 . . C
H6A 0.2641 0.4306 0.8218 0.060 Uiso calc R 1 . . H
H6B 0.2691 0.2761 0.8798 0.060 Uiso calc R 1 . . H
H6C 0.2170 0.2510 0.7998 0.060 Uiso calc R 1 . . H
C7 0.73865(14) 0.1479(3) 0.66682(13) 0.0396(5) Uani d . 1 . . C
H7A 0.7445 0.0238 0.6771 0.059 Uiso calc R 1 . . H
H7B 0.7857 0.2104 0.6956 0.059 Uiso calc R 1 . . H
H7C 0.7399 0.1683 0.6148 0.059 Uiso calc R 1 . . H
C8 0.66446(17) 0.5295(3) 0.63173(14) 0.0461(6) Uani d . 1 . . C
H8A 0.6413 0.6436 0.6408 0.069 Uiso calc R 1 . . H
H8B 0.6553 0.5058 0.5792 0.069 Uiso calc R 1 . . H
H8C 0.7256 0.5275 0.6498 0.069 Uiso calc R 1 . . H
C9 0.55270(13) 0.4724(2) 0.87261(11) 0.0292(4) Uani d . 1 . . C
H9 0.5144 0.5493 0.8445 0.035 Uiso calc R 1 . . H
C10 0.59572(14) 0.5312(3) 0.94107(11) 0.0325(4) Uani d . 1 . . C
C11 0.65391(15) 0.4147(3) 0.98188(11) 0.0381(5) Uani d . 1 . . C
H11 0.6846 0.4492 1.0274 0.046 Uiso calc R 1 . . H
C12 0.66551(15) 0.2483(3) 0.95412(12) 0.0383(5) Uani d . 1 . . C
H12 0.7041 0.1695 0.9808 0.046 Uiso calc R 1 . . H
C13 0.61914(13) 0.1995(3) 0.88604(11) 0.0310(4) Uani d . 1 . . C
H13 0.6267 0.0863 0.8681 0.037 Uiso calc R 1 . . H
C14 0.5808(2) 0.7155(3) 0.96855(13) 0.0499(6) Uani d . 1 . . C
H14A 0.5398 0.7759 0.9325 0.075 Uiso calc R 1 . . H
H14B 0.6348 0.7790 0.9756 0.075 Uiso calc R 1 . . H
H14C 0.5584 0.7086 1.0150 0.075 Uiso calc R 1 . . H
C16 0.42907(15) 0.1378(3) 0.64306(11) 0.0329(5) Uani d D 1 . . C
H16 0.3653(16) 0.103(3) 0.6624(13) 0.040 Uiso d . 1 . . H
C17 0.46372(17) -0.0325(3) 0.61564(14) 0.0463(6) Uani d . 1 A . C
H17A 0.5175 -0.0079 0.5965 0.056 Uiso calc R 1 . . H
H17B 0.4770 -0.1127 0.6574 0.056 Uiso calc R 1 . . H
C18 0.40346(17) -0.1200(3) 0.55734(12) 0.0428(5) Uani d . 1 . . C
C15B 0.3494(15) 0.228(4) 0.6050(17) 0.060 Uiso d PD 0.096(6) A 1 C
C15 0.4075(2) 0.2751(3) 0.58352(15) 0.0499(9) Uani d P 0.904(6) A 2 C
H15A 0.3819 0.3759 0.6040 0.075 Uiso calc PR 0.904(6) A 2 H
H15B 0.3672 0.2269 0.5435 0.075 Uiso calc PR 0.904(6) A 2 H
H15C 0.4597 0.3104 0.5650 0.075 Uiso calc PR 0.904(6) A 2 H

loop_
_atom_site_aniso_label
_atom_site_aniso_U_11
_atom_site_aniso_U_22
_atom_site_aniso_U_33
_atom_site_aniso_U_12
_atom_site_aniso_U_13
_atom_site_aniso_U_23
Co 0.02110(14) 0.01653(13) 0.02494(14) 0.00087(9) 0.00428(9) 0.00165(8)
O1 0.0441(9) 0.0198(6) 0.0409(8) 0.0044(6) 0.0095(7) 0.0080(6)
O2 0.0317(8) 0.0227(7) 0.0515(9) 0.0087(6) 0.0063(6) 0.0010(6)
O3 0.0338(8) 0.0232(6) 0.0418(8) 0.0102(6) 0.0044(6) 0.0024(6)
O4 0.0420(9) 0.0192(7) 0.0505(9) 0.0034(6) 0.0088(7) 0.0097(6)
N1 0.0295(9) 0.0203(7) 0.0257(8) 0.0006(6) 0.0033(6) 0.0008(6)
N2 0.0234(8) 0.0216(7) 0.0321(8) 0.0025(6) 0.0026(6) -0.0010(6)
N3 0.0255(8) 0.0217(7) 0.0285(8) 0.0030(6) 0.0026(6) -0.0002(6)
N4 0.0282(9) 0.0186(7) 0.0305(8) -0.0005(6) 0.0031(6) 0.0023(6)
N5 0.0254(8) 0.0253(8) 0.0266(8) -0.0008(6) 0.0047(6) 0.0006(6)
N6 0.088(2) 0.0745(17) 0.0563(15) -0.0032(15) -0.0162(14) -0.0278(13)
C1 0.0321(11) 0.0289(9) 0.0258(9) -0.0071(8) 0.0042(8) 0.0007(7)
C2 0.0252(10) 0.0325(10) 0.0272(9) -0.0014(8) 0.0032(7) -0.0049(7)
C3 0.0242(10) 0.0324(10) 0.0264(9) -0.0014(7) 0.0034(7) -0.0050(7)
C4 0.0298(10) 0.0299(9) 0.0267(9) -0.0071(8) 0.0046(7) 0.0004(7)
C5 0.0481(14) 0.0470(13) 0.0408(12) -0.0110(11) 0.0140(10) 0.0116(10)
C6 0.0279(11) 0.0504(13) 0.0430(12) 0.0012(9) 0.0104(9) -0.0100(10)
C7 0.0266(11) 0.0529(14) 0.0407(12) 0.0024(9) 0.0097(9) -0.0084(10)
C8 0.0473(14) 0.0437(13) 0.0505(14) -0.0145(11) 0.0178(11) 0.0075(10)
C9 0.0316(11) 0.0246(9) 0.0311(10) -0.0021(8) 0.0035(8) 0.0005(7)
C10 0.0387(12) 0.0316(10) 0.0281(10) -0.0071(8) 0.0082(8) -0.0017(8)
C11 0.0398(12) 0.0468(12) 0.0263(10) -0.0046(10) 0.0001(8) -0.0024(9)
C12 0.0371(12) 0.0467(12) 0.0297(10) 0.0073(9) 0.0003(8) 0.0051(9)
C13 0.0291(10) 0.0323(10) 0.0316(10) 0.0049(8) 0.0040(8) 0.0012(8)
C14 0.0744(19) 0.0361(12) 0.0372(12) -0.0039(11) 0.0021(12) -0.0095(9)
C16 0.0415(12) 0.0269(10) 0.0279(10) 0.0008(8) -0.0034(8) -0.0001(7)
C17 0.0517(15) 0.0380(12) 0.0440(13) 0.0126(10) -0.0104(11) -0.0125(10)
C18 0.0515(14) 0.0418(12) 0.0347(11) 0.0008(10) 0.0047(10) -0.0090(9)
C15 0.063(2) 0.0373(14) 0.0419(15) 0.0029(12) -0.0185(13) 0.0055(11)

loop_
_atom_type_symbol
_atom_type_description
_atom_type_scat_dispersion_real
_atom_type_scat_dispersion_imag
_atom_type_scat_source
Co Co 0.3494 0.9721 'International Tables Vol C Tables 4.2.6.8 and 6.1.1.4'
C C 0.0033 0.0016 'International Tables Vol C Tables 4.2.6.8 and 6.1.1.4'
N N 0.0061 0.0033 'International Tables Vol C Tables 4.2.6.8 and 6.1.1.4'
O O 0.0106 0.0060 'International Tables Vol C Tables 4.2.6.8 and 6.1.1.4'
H H 0.0000 0.0000 'International Tables Vol C Tables 4.2.6.8 and 6.1.1.4'

loop_
_geom_angle_atom_site_label_1
_geom_angle_atom_site_label_2
_geom_angle_atom_site_label_3
_geom_angle
N1 Co N4 179.15(7)
N1 Co N2 81.90(7)
N4 Co N2 98.90(7)
N1 Co N3 98.28(7)
N4 Co N3 80.93(7)
N2 Co N3 179.68(7)
N1 Co C16 88.23(8)
N4 Co C16 92.09(8)
N2 Co C16 88.14(8)
N3 Co C16 92.13(8)
N1 Co N5 89.71(6)
N4 Co N5 90.00(6)
N2 Co N5 89.26(7)
N3 Co N5 90.47(6)
C16 Co N5 176.89(8)
N1 O1 H1 102.7(13)
N2 O2 H4 102.9(10)
N3 O3 H1 101.2(10)
N4 O4 H4 103.2(14)
C1 N1 O1 120.36(16)
C1 N1 Co 116.52(13)
O1 N1 Co 123.07(13)
C2 N2 O2 121.26(17)
C2 N2 Co 115.99(13)
O2 N2 Co 122.62(13)
C3 N3 O3 119.73(16)
C3 N3 Co 117.27(13)
O3 N3 Co 122.96(13)
C4 N4 O4 119.27(16)
C4 N4 Co 117.58(13)
O4 N4 Co 123.15(13)
C13 N5 C9 117.75(16)
C13 N5 Co 119.23(13)
C9 N5 Co 123.02(13)
N1 C1 C2 112.81(17)
N1 C1 C5 123.43(19)
C2 C1 C5 123.8(2)
N2 C2 C1 112.70(18)
N2 C2 C6 123.51(19)
C1 C2 C6 123.77(19)
N3 C3 C4 111.87(17)
N3 C3 C7 124.00(19)
C4 C3 C7 124.13(19)
N4 C4 C3 112.34(17)
N4 C4 C8 124.00(19)
C3 C4 C8 123.7(2)
C1 C5 H5A 109.5
C1 C5 H5B 109.5
H5A C5 H5B 109.5
C1 C5 H5C 109.5
H5A C5 H5C 109.5
H5B C5 H5C 109.5
C2 C6 H6A 109.5
C2 C6 H6B 109.5
H6A C6 H6B 109.5
C2 C6 H6C 109.5
H6A C6 H6C 109.5
H6B C6 H6C 109.5
C3 C7 H7A 109.5
C3 C7 H7B 109.5
H7A C7 H7B 109.5
C3 C7 H7C 109.5
H7A C7 H7C 109.5
H7B C7 H7C 109.5
C4 C8 H8A 109.5
C4 C8 H8B 109.5
H8A C8 H8B 109.5
C4 C8 H8C 109.5
H8A C8 H8C 109.5
H8B C8 H8C 109.5
N5 C9 C10 123.51(18)
N5 C9 H9 118.2
C10 C9 H9 118.2
C9 C10 C11 117.38(19)
C9 C10 C14 120.82(19)
C11 C10 C14 121.79(19)
C12 C11 C10 119.52(19)
C12 C11 H11 120.2
C10 C11 H11 120.2
C11 C12 C13 119.4(2)
C11 C12 H12 120.3
C13 C12 H12 120.3
N5 C13 C12 122.45(19)
N5 C13 H13 118.8
C12 C13 H13 118.8
C10 C14 H14A 109.5
C10 C14 H14B 109.5
H14A C14 H14B 109.5
C10 C14 H14C 109.5
H14A C14 H14C 109.5
H14B C14 H14C 109.5
C15B C16 C15 42.8(14)
C15B C16 C17 123.5(13)
C15 C16 C17 114.0(2)
C15B C16 Co 123.5(13)
C15 C16 Co 116.19(15)
C17 C16 Co 112.88(14)
C15B C16 H16 62.9(18)
C15 C16 H16 105.7(12)
C17 C16 H16 106.0(12)
Co C16 H16 100.2(12)
C18 C17 C16 113.75(19)
C18 C17 H17A 108.8
C16 C17 H17A 108.8
C18 C17 H17B 108.8
C16 C17 H17B 108.8
H17A C17 H17B 107.7
N6 C18 C17 178.6(3)
C16 C15B H16 45.8(11)
C16 C15 H15A 109.5
C16 C15 H15B 109.5
H15A C15 H15B 109.5
C16 C15 H15C 109.5
H15A C15 H15C 109.5
H15B C15 H15C 109.5

loop_
_geom_bond_atom_site_label_1
_geom_bond_atom_site_label_2
_geom_bond_distance
Co N1 1.8836(16)
Co N4 1.8841(16)
Co N2 1.8901(16)
Co N3 1.8944(16)
Co C16 2.0649(19)
Co N5 2.0922(15)
O1 N1 1.354(2)
O1 H1 1.09(3)
O2 N2 1.342(2)
O2 H4 1.45(3)
O3 N3 1.3594(19)
O3 H1 1.41(3)
O4 N4 1.362(2)
O4 H4 1.07(3)
N1 C1 1.298(3)
N2 C2 1.306(3)
N3 C3 1.303(3)
N4 C4 1.297(3)
N5 C13 1.345(2)
N5 C9 1.350(2)
N6 C18 1.131(3)
C1 C2 1.466(3)
C1 C5 1.502(3)
C2 C6 1.498(3)
C3 C4 1.474(3)
C3 C7 1.495(3)
C4 C8 1.495(3)
C5 H5A 0.9600
C5 H5B 0.9600
C5 H5C 0.9600
C6 H6A 0.9600
C6 H6B 0.9600
C6 H6C 0.9600
C7 H7A 0.9600
C7 H7B 0.9600
C7 H7C 0.9600
C8 H8A 0.9600
C8 H8B 0.9600
C8 H8C 0.9600
C9 C10 1.396(3)
C9 H9 0.9300
C10 C11 1.396(3)
C10 C14 1.511(3)
C11 C12 1.379(3)
C11 H11 0.9300
C12 C13 1.387(3)
C12 H12 0.9300
C13 H13 0.9300
C14 H14A 0.9600
C14 H14B 0.9600
C14 H14C 0.9600
C16 C15B 1.495(10)
C16 C15 1.502(3)
C16 C17 1.509(3)
C16 H16 1.13(3)
C17 C18 1.465(3)
C17 H17A 0.9700
C17 H17B 0.9700
C15B H16 1.40(3)
C15 H15A 0.9600
C15 H15B 0.9600
C15 H15C 0.9600
